data_4308536
loop_
_publ_author_name
'Diane A. Dickie'
'Michael C. Jennings'
'Hilary A. Jenkins'
'Jason A. C. Clyburne'

_publ_contact_author_address
;Department of Chemistry
Simon Fraser University
8888 University Dr
Burnaby BC  V5A  1S6
Canada
;
_publ_contact_author_email clyburne@sfu.ca
_publ_contact_author_fax (604)291-3765
_publ_contact_author_name 'Jason Clyburne'
_publ_contact_author_phone (604)291-4885
_publ_section_title
;
A Zinc Carboxylate Network Containing Metal Sites with Low Coordination
Numbers
;
_journal_name_full 'Inorganic Chemistry'
_journal_page_first 828
_journal_page_last 830
_journal_paper_doi 10.1021/ic048443h
_journal_volume 44
_journal_year 2005
_chemical_formula_sum 'C24 H24 O6 Zn'
_chemical_formula_weight 473.80
_chemical_name_systematic
; 
 ? 
;
_space_group_IT_number 2
_symmetry_cell_setting triclinic
_symmetry_space_group_name_Hall '-P 1'
_symmetry_space_group_name_H-M 'P -1'
_atom_sites_solution_hydrogens geom
_atom_sites_solution_primary direct
_atom_sites_solution_secondary difmap
_audit_creation_method SHELXL-97
_cell_angle_alpha 98.866(2)
_cell_angle_beta 90.857(2)
_cell_angle_gamma 95.610(2)
_cell_formula_units_Z 4
_cell_length_a 11.1000(3)
_cell_length_b 13.6800(6)
_cell_length_c 15.7170(6)
_cell_measurement_temperature 295(2)
_cell_volume 2345.69(15)
_computing_cell_refinement 'Nonius DENZO'
_computing_data_collection 'Nonius COLLECT'
_computing_data_reduction 'Nonius DENZO'
_computing_molecular_graphics 'Bruker SHELXTL'
_computing_publication_material 'Bruker SHELXTL'
_computing_structure_refinement 'SHELXL-97 (Sheldrick, 1997)'
_computing_structure_solution 'SHELXS-97 (Sheldrick, 1990)'
_diffrn_ambient_temperature 295(2)
_diffrn_measured_fraction_theta_full 0.999
_diffrn_measured_fraction_theta_max 0.999
_diffrn_measurement_device_type 'Nonius Kappa-CCD'
_diffrn_measurement_method 'phi/omega scans'
_diffrn_radiation_monochromator graphite
_diffrn_radiation_source 'fine-focus sealed tube'
_diffrn_radiation_type MoK\a
_diffrn_radiation_wavelength 0.71073
_diffrn_reflns_av_R_equivalents 0.051
_diffrn_reflns_av_sigmaI/netI 0.0777
_diffrn_reflns_limit_h_max 13
_diffrn_reflns_limit_h_min -13
_diffrn_reflns_limit_k_max 16
_diffrn_reflns_limit_k_min -13
_diffrn_reflns_limit_l_max 17
_diffrn_reflns_limit_l_min -18
_diffrn_reflns_number 21241
_diffrn_reflns_theta_full 25.00
_diffrn_reflns_theta_max 25.00
_diffrn_reflns_theta_min 1.84
_exptl_absorpt_coefficient_mu 1.082
_exptl_absorpt_correction_T_max 0.8127
_exptl_absorpt_correction_T_min 0.7551
_exptl_absorpt_correction_type integration
_exptl_crystal_colour colourless
_exptl_crystal_density_diffrn 1.342
_exptl_crystal_density_method 'not measured'
_exptl_crystal_description block
_exptl_crystal_F_000 984
_exptl_crystal_size_max 0.28
_exptl_crystal_size_mid 0.22
_exptl_crystal_size_min 0.20
_refine_diff_density_max 1.064
_refine_diff_density_min -0.579
_refine_diff_density_rms 0.084
_refine_ls_extinction_coef 0.0072(13)
_refine_ls_extinction_expression Fc^*^=kFc[1+0.001xFc^2^\l^3^/sin(2\q)]^-1/4^
_refine_ls_extinction_method SHELXL
_refine_ls_goodness_of_fit_ref 1.083
_refine_ls_hydrogen_treatment mixed
_refine_ls_matrix_type full
_refine_ls_number_parameters 464
_refine_ls_number_reflns 8256
_refine_ls_number_restraints 11
_refine_ls_restrained_S_all 1.096
_refine_ls_R_factor_all 0.1162
_refine_ls_R_factor_gt 0.0657
_refine_ls_shift/su_max 0.111
_refine_ls_shift/su_mean 0.004
_refine_ls_structure_factor_coef Fsqd
_refine_ls_weighting_details 'calc w=1/[\s^2^(Fo^2^)+(0.1057P)^2^+0.9632P] where P=(Fo^2^+2Fc^2^)/3'
_refine_ls_weighting_scheme calc
_refine_ls_wR_factor_gt 0.1806
_refine_ls_wR_factor_ref 0.2071
_reflns_number_gt 4976
_reflns_number_total 8256
_reflns_threshold_expression >2sigma(I)
_cod_data_source_file ic048443hsi20041105_045035.cif
_cod_data_source_block 04038
_cod_depositor_comments
;
The following automatic conversions were performed:
'_symmetry_cell_setting' value 'Triclinic' changed to 'triclinic'
according to '/home/saulius/struct/CIF-dictionaries/cif_core.dic'
dictionary named 'cif_core.dic' version 2.4.1 from 2010-06-29.

Automatic conversion script
Id: cif_fix_enum 1527 2010-12-29 10:47:43Z saulius 
;
_cod_database_code 4308536

loop_
_symmetry_equiv_pos_as_xyz
'x, y, z'
'-x, -y, -z'

loop_
_atom_site_label
_atom_site_type_symbol
_atom_site_fract_x
_atom_site_fract_y
_atom_site_fract_z
_atom_site_U_iso_or_equiv
_atom_site_adp_type
_atom_site_occupancy
_atom_site_symmetry_multiplicity
_atom_site_calc_flag
_atom_site_refinement_flags
_atom_site_disorder_assembly
_atom_site_disorder_group
Zn1 Zn 0.08469(5) -0.10094(5) 1.46879(4) 0.0483(2) Uani 1 1 d . . .
Zn2 Zn 0.45895(6) 0.37377(5) 1.04078(4) 0.0528(3) Uani 1 1 d . . .
O11 O 0.0271(4) -0.2187(3) 1.3839(3) 0.0663(11) Uani 1 1 d . . .
O12 O -0.1216(4) -0.1238(3) 1.3976(3) 0.0723(12) Uani 1 1 d . . .
C13 C -0.0781(6) -0.2001(5) 1.3638(4) 0.0553(15) Uani 1 1 d . . .
C14 C -0.1512(5) -0.2725(4) 1.2957(4) 0.0516(14) Uani 1 1 d . . .
C15 C -0.2279(5) -0.3512(4) 1.3192(4) 0.0544(14) Uani 1 1 d . . .
C16 C -0.3001(5) -0.4124(4) 1.2560(4) 0.0509(14) Uani 1 1 d . . .
H16A H -0.3514 -0.4644 1.2713 0.061 Uiso 1 1 calc R . .
C17 C -0.2980(4) -0.3985(4) 1.1710(3) 0.0465(13) Uani 1 1 d . . .
C18 C -0.2252(5) -0.3192(4) 1.1485(4) 0.0501(14) Uani 1 1 d . . .
H18A H -0.2253 -0.3086 1.0915 0.060 Uiso 1 1 calc R . .
C19 C -0.1511(5) -0.2544(4) 1.2100(4) 0.0496(13) Uani 1 1 d . . .
C20 C -0.3720(5) -0.4675(5) 1.1034(4) 0.0521(14) Uani 1 1 d . . .
O21 O -0.4309(3) -0.5420(3) 1.1259(2) 0.0644(11) Uani 1 1 d . . .
O22 O -0.3689(3) -0.4516(3) 1.0265(2) 0.0584(10) Uani 1 1 d . . .
C23 C -0.2357(4) -0.3719(4) 1.4099(2) 0.0646(17) Uani 1 1 d G . .
C24 C -0.3475(4) -0.3748(4) 1.4486(3) 0.090(2) Uani 1 1 d G . .
H24A H -0.4161 -0.3633 1.4184 0.108 Uiso 1 1 calc R . .
C25 C -0.3568(6) -0.3948(5) 1.5325(3) 0.120(3) Uani 1 1 d G . .
H25A H -0.4316 -0.3968 1.5584 0.144 Uiso 1 1 calc R . .
C26 C -0.2543(7) -0.4119(4) 1.5776(2) 0.123(4) Uani 1 1 d G . .
H26A H -0.2606 -0.4253 1.6337 0.147 Uiso 1 1 calc R . .
C27 C -0.1425(6) -0.4090(4) 1.5389(3) 0.127(4) Uani 1 1 d G . .
H27A H -0.0739 -0.4205 1.5691 0.152 Uiso 1 1 calc R . .
C28 C -0.1332(4) -0.3890(4) 1.4551(3) 0.089(2) Uani 1 1 d G . .
H28A H -0.0584 -0.3870 1.4292 0.107 Uiso 1 1 calc R . .
C31 C -0.0764(4) -0.1686(3) 1.1821(3) 0.0587(16) Uani 1 1 d G . .
C32 C -0.1318(4) -0.1075(4) 1.1339(3) 0.079(2) Uani 1 1 d G . .
H32A H -0.2145 -0.1189 1.1212 0.095 Uiso 1 1 calc R . .
C33 C -0.0635(6) -0.0293(3) 1.1048(3) 0.109(3) Uani 1 1 d G . .
H33A H -0.1005 0.0116 1.0726 0.131 Uiso 1 1 calc R . .
C34 C 0.0602(6) -0.0122(3) 1.1239(3) 0.115(4) Uani 1 1 d G . .
H34A H 0.1059 0.0402 1.1044 0.138 Uiso 1 1 calc R . .
C35 C 0.1155(4) -0.0733(4) 1.1721(3) 0.101(3) Uani 1 1 d G . .
H35A H 0.1983 -0.0619 1.1848 0.121 Uiso 1 1 calc R . .
C36 C 0.0472(4) -0.1515(4) 1.2012(3) 0.077(2) Uani 1 1 d G . .
H36A H 0.0843 -0.1924 1.2334 0.092 Uiso 1 1 calc R . .
O41 O 0.1461(3) 0.0108(3) 1.4154(2) 0.0556(10) Uani 1 1 d . . .
O42 O -0.0108(3) 0.1036(3) 1.4206(2) 0.0562(10) Uani 1 1 d . . .
C43 C 0.0908(5) 0.0793(4) 1.3933(3) 0.0465(13) Uani 1 1 d . . .
C44 C 0.1479(5) 0.1373(4) 1.3292(3) 0.0428(12) Uani 1 1 d . . .
C45 C 0.2704(5) 0.1348(4) 1.3128(3) 0.0489(13) Uani 1 1 d . . .
H45A H 0.3163 0.0967 1.3423 0.059 Uiso 1 1 calc R . .
C46 C 0.3252(4) 0.1879(4) 1.2531(3) 0.0463(13) Uani 1 1 d . . .
C47 C 0.2540(5) 0.2433(4) 1.2075(3) 0.0451(13) Uani 1 1 d . . .
C48 C 0.1305(5) 0.2452(4) 1.2220(3) 0.0458(13) Uani 1 1 d . . .
C49 C 0.0798(5) 0.1934(4) 1.2844(3) 0.0477(13) Uani 1 1 d . . .
H49A H -0.0016 0.1965 1.2963 0.057 Uiso 1 1 calc R . .
C50 C 0.3141(5) 0.3077(5) 1.1465(4) 0.0513(14) Uani 1 1 d . . .
O51 O 0.3632(3) 0.2629(3) 1.0812(2) 0.0576(10) Uani 1 1 d . . .
O52 O 0.3154(4) 0.3977(3) 1.1635(3) 0.0660(11) Uani 1 1 d . . .
C53 C 0.0546(3) 0.2997(3) 1.1705(2) 0.0525(14) Uani 1 1 d G . .
C54 C 0.0486(4) 0.2774(3) 1.0811(2) 0.0718(18) Uani 1 1 d G . .
H54A H 0.0900 0.2265 1.0531 0.086 Uiso 1 1 calc R . .
C55 C -0.0194(4) 0.3312(4) 1.0335(2) 0.086(2) Uani 1 1 d G . .
H55A H -0.0235 0.3163 0.9737 0.103 Uiso 1 1 calc R . .
C56 C -0.0814(4) 0.4074(4) 1.0753(3) 0.093(3) Uani 1 1 d G . .
H56A H -0.1269 0.4434 1.0435 0.112 Uiso 1 1 calc R . .
C57 C -0.0754(4) 0.4297(3) 1.1647(3) 0.092(3) Uani 1 1 d G . .
H57A H -0.1169 0.4806 1.1927 0.111 Uiso 1 1 calc R . .
C58 C -0.0074(4) 0.3758(3) 1.2123(2) 0.0715(19) Uani 1 1 d G . .
H58A H -0.0034 0.3908 1.2721 0.086 Uiso 1 1 calc R . .
C61 C 0.4592(2) 0.1868(3) 1.2404(3) 0.0543(15) Uani 1 1 d G . .
C62 C 0.5072(4) 0.0962(3) 1.2204(3) 0.0759(19) Uani 1 1 d G . .
H62A H 0.4570 0.0370 1.2170 0.091 Uiso 1 1 calc R . .
C63 C 0.6301(4) 0.0940(3) 1.2055(3) 0.104(3) Uani 1 1 d G . .
H63A H 0.6621 0.0334 1.1921 0.124 Uiso 1 1 calc R . .
C64 C 0.7050(3) 0.1824(4) 1.2105(3) 0.091(2) Uani 1 1 d G . .
H64A H 0.7872 0.1809 1.2005 0.109 Uiso 1 1 calc R . .
C65 C 0.6570(3) 0.2730(3) 1.2305(3) 0.082(2) Uani 1 1 d G . .
H65A H 0.7071 0.3321 1.2339 0.099 Uiso 1 1 calc R . .
C66 C 0.5341(3) 0.2752(3) 1.2454(3) 0.0610(16) Uani 1 1 d G . .
H66A H 0.5020 0.3358 1.2588 0.073 Uiso 1 1 calc R . .
O201 O 0.2489(4) -0.1309(4) 1.5065(3) 0.0757(12) Uiso 1 1 d D . .
H20A H 0.2726 -0.0757 1.5327 0.114 Uiso 1 1 calc R . .
C202 C 0.2777(12) -0.2028(10) 1.5541(8) 0.167(5) Uiso 1 1 d D . .
H20B H 0.3650 -0.2032 1.5551 0.201 Uiso 1 1 calc R . .
H20C H 0.2542 -0.1827 1.6129 0.201 Uiso 1 1 calc R . .
C203 C 0.2290(14) -0.2952(12) 1.5283(11) 0.228(7) Uiso 1 1 d D . .
H20D H 0.2542 -0.3374 1.5673 0.342 Uiso 1 1 calc R . .
H20E H 0.2552 -0.3183 1.4715 0.342 Uiso 1 1 calc R . .
H20F H 0.1423 -0.2969 1.5275 0.342 Uiso 1 1 calc R . .
O301 O 0.5609(4) 0.3054(4) 0.9528(3) 0.0886(14) Uiso 1 1 d D . .
H30A H 0.5934 0.3335 0.9155 0.133 Uiso 1 1 calc R . .
C302 C 0.6328(13) 0.2245(10) 0.9707(10) 0.194(6) Uiso 1 1 d D . .
H30B H 0.7025 0.2217 0.9343 0.232 Uiso 1 1 calc R . .
H30C H 0.6613 0.2367 1.0304 0.232 Uiso 1 1 calc R . .
C303 C 0.5616(13) 0.1386(12) 0.9547(10) 0.211(6) Uiso 1 1 d D . .
H30D H 0.6056 0.0856 0.9681 0.317 Uiso 1 1 calc R . .
H30E H 0.5367 0.1256 0.8949 0.317 Uiso 1 1 calc R . .
H30F H 0.4915 0.1428 0.9895 0.317 Uiso 1 1 calc R . .
O401 O 0.3258(8) 0.0327(7) 1.6083(5) 0.163(3) Uiso 1 1 d D . .
H40A H 0.2628 0.0594 1.6087 0.245 Uiso 1 1 calc R . .
C402 C 0.4182(15) 0.0928(13) 1.5780(12) 0.243(8) Uiso 1 1 d D . .
H40B H 0.3870 0.1407 1.5462 0.291 Uiso 1 1 calc R . .
H40C H 0.4725 0.0540 1.5422 0.291 Uiso 1 1 calc R . .
C403 C 0.4773(17) 0.1409(15) 1.6602(12) 0.264(9) Uiso 1 1 d D . .
H40D H 0.5444 0.1867 1.6493 0.397 Uiso 1 1 calc R . .
H40E H 0.5060 0.0913 1.6902 0.397 Uiso 1 1 calc R . .
H40F H 0.4201 0.1763 1.6948 0.397 Uiso 1 1 calc R . .
O501 O 0.7203(9) 0.4145(7) 0.8755(6) 0.097(3) Uiso 0.60 1 d PD A 1
H50A H 0.6862 0.4605 0.8617 0.146 Uiso 0.60 1 calc PR A 1
C502 C 0.7940(15) 0.3835(14) 0.8147(11) 0.137(6) Uiso 0.60 1 d PD A 1
H50B H 0.8346 0.3277 0.8278 0.164 Uiso 0.60 1 calc PR A 1
H50C H 0.8535 0.4363 0.8033 0.164 Uiso 0.60 1 calc PR A 1
C503 C 0.704(3) 0.354(3) 0.7443(11) 0.208(13) Uiso 0.60 1 d PD A 1
H50D H 0.6258 0.3694 0.7642 0.311 Uiso 0.60 1 calc PR A 1
H50E H 0.7021 0.2839 0.7247 0.311 Uiso 0.60 1 calc PR A 1
H50F H 0.7254 0.3896 0.6976 0.311 Uiso 0.60 1 calc PR A 1
O601 O 0.6550(10) 0.3985(9) 0.8352(7) 0.069(3) Uiso 0.40 1 d PD B 2
H60A H 0.6637 0.3447 0.8501 0.104 Uiso 0.40 1 calc PR B 2
C602 C 0.669(3) 0.391(10) 0.7464(17) 0.52(9) Uiso 0.40 1 d PD B 2
H60B H 0.6381 0.4471 0.7250 0.622 Uiso 0.40 1 calc PR B 2
H60C H 0.6272 0.3302 0.7164 0.622 Uiso 0.40 1 calc PR B 2
C603 C 0.805(2) 0.3931(19) 0.7339(16) 0.111(7) Uiso 0.40 1 d PD B 2
H60D H 0.8295 0.3279 0.7355 0.167 Uiso 0.40 1 calc PR B 2
H60E H 0.8473 0.4396 0.7792 0.167 Uiso 0.40 1 calc PR B 2
H60F H 0.8244 0.4128 0.6793 0.167 Uiso 0.40 1 calc PR B 2

loop_
_atom_site_aniso_label
_atom_site_aniso_U_11
_atom_site_aniso_U_22
_atom_site_aniso_U_33
_atom_site_aniso_U_23
_atom_site_aniso_U_13
_atom_site_aniso_U_12
Zn1 0.0537(4) 0.0483(4) 0.0450(4) 0.0175(3) 0.0089(3) -0.0016(3)
Zn2 0.0595(4) 0.0538(5) 0.0459(4) 0.0201(3) 0.0023(3) -0.0096(3)
O11 0.068(3) 0.068(3) 0.061(3) 0.013(2) -0.004(2) -0.004(2)
O12 0.085(3) 0.061(3) 0.066(3) -0.004(2) -0.007(2) 0.003(2)
C13 0.067(4) 0.052(4) 0.047(3) 0.018(3) 0.008(3) -0.011(3)
C14 0.058(3) 0.049(4) 0.047(3) 0.007(3) 0.001(3) 0.001(3)
C15 0.062(3) 0.047(4) 0.054(4) 0.013(3) 0.002(3) -0.002(3)
C16 0.053(3) 0.049(4) 0.052(4) 0.018(3) 0.002(3) -0.004(3)
C17 0.045(3) 0.049(3) 0.048(3) 0.016(3) 0.000(2) 0.002(2)
C18 0.057(3) 0.050(4) 0.045(3) 0.016(3) 0.004(3) 0.003(3)
C19 0.054(3) 0.045(3) 0.052(4) 0.014(3) 0.010(3) 0.005(3)
C20 0.044(3) 0.062(4) 0.054(4) 0.020(3) 0.003(3) 0.006(3)
O21 0.067(2) 0.072(3) 0.054(2) 0.029(2) -0.0068(19) -0.024(2)
O22 0.063(2) 0.069(3) 0.046(2) 0.022(2) 0.0016(18) -0.001(2)
C23 0.094(5) 0.057(4) 0.040(3) 0.012(3) -0.003(3) -0.015(3)
C24 0.110(6) 0.106(6) 0.060(4) 0.028(4) 0.018(4) 0.011(5)
C25 0.168(9) 0.132(9) 0.070(6) 0.039(6) 0.042(6) 0.021(7)
C26 0.230(12) 0.083(6) 0.050(5) 0.020(4) 0.002(7) -0.024(7)
C27 0.198(10) 0.107(7) 0.077(6) 0.054(5) -0.062(6) -0.031(7)
C28 0.109(6) 0.094(6) 0.065(5) 0.031(4) -0.013(4) -0.016(4)
C31 0.077(4) 0.049(4) 0.047(3) 0.004(3) 0.013(3) -0.006(3)
C32 0.114(6) 0.058(4) 0.070(5) 0.022(4) 0.014(4) 0.004(4)
C33 0.196(10) 0.060(5) 0.076(5) 0.028(4) 0.028(6) 0.001(6)
C34 0.183(10) 0.071(6) 0.074(6) 0.000(5) 0.038(6) -0.050(6)
C35 0.114(6) 0.091(6) 0.082(6) -0.009(5) 0.029(5) -0.042(5)
C36 0.089(5) 0.077(5) 0.058(4) 0.009(3) 0.011(3) -0.023(4)
O41 0.062(2) 0.054(3) 0.054(2) 0.026(2) 0.0092(18) -0.002(2)
O42 0.056(2) 0.066(3) 0.049(2) 0.0191(19) 0.0125(18) -0.0033(19)
C43 0.050(3) 0.047(4) 0.040(3) 0.009(3) 0.004(3) -0.010(3)
C44 0.052(3) 0.040(3) 0.038(3) 0.015(2) 0.010(2) -0.002(2)
C45 0.053(3) 0.047(3) 0.050(3) 0.021(3) 0.004(3) -0.001(3)
C46 0.046(3) 0.045(3) 0.051(3) 0.018(3) 0.008(2) 0.002(2)
C47 0.052(3) 0.042(3) 0.045(3) 0.019(2) 0.008(2) 0.000(2)
C48 0.050(3) 0.048(3) 0.042(3) 0.021(3) 0.009(2) -0.001(2)
C49 0.049(3) 0.049(3) 0.044(3) 0.008(3) 0.007(2) -0.003(3)
C50 0.042(3) 0.063(4) 0.054(4) 0.030(3) 0.002(3) -0.003(3)
O51 0.065(2) 0.065(3) 0.045(2) 0.021(2) 0.0159(19) -0.001(2)
O52 0.074(3) 0.047(3) 0.082(3) 0.031(2) 0.014(2) -0.002(2)
C53 0.045(3) 0.063(4) 0.053(4) 0.026(3) 0.007(3) -0.003(3)
C54 0.082(4) 0.080(5) 0.061(4) 0.025(4) 0.001(3) 0.019(4)
C55 0.083(5) 0.120(7) 0.066(5) 0.043(5) -0.006(4) 0.021(5)
C56 0.058(4) 0.122(7) 0.118(7) 0.067(6) 0.001(4) 0.023(4)
C57 0.080(5) 0.123(7) 0.090(6) 0.036(5) 0.019(4) 0.058(5)
C58 0.069(4) 0.088(5) 0.065(4) 0.027(4) 0.011(3) 0.023(4)
C61 0.053(3) 0.063(4) 0.053(3) 0.027(3) 0.009(3) 0.006(3)
C62 0.061(4) 0.075(5) 0.100(5) 0.029(4) 0.014(4) 0.016(3)
C63 0.070(5) 0.110(7) 0.141(8) 0.031(6) 0.025(5) 0.037(5)
C64 0.049(4) 0.135(8) 0.099(6) 0.048(5) 0.013(4) 0.011(5)
C65 0.051(4) 0.107(6) 0.096(5) 0.051(5) 0.003(3) -0.008(4)
C66 0.053(4) 0.067(4) 0.065(4) 0.023(3) -0.002(3) -0.006(3)

loop_
_atom_type_symbol
_atom_type_description
_atom_type_scat_dispersion_real
_atom_type_scat_dispersion_imag
_atom_type_scat_source
C C 0.0033 0.0016 'International Tables Vol C Tables 4.2.6.8 and 6.1.1.4'
H H 0.0000 0.0000 'International Tables Vol C Tables 4.2.6.8 and 6.1.1.4'
O O 0.0106 0.0060 'International Tables Vol C Tables 4.2.6.8 and 6.1.1.4'
Zn Zn 0.2839 1.4301 'International Tables Vol C Tables 4.2.6.8 and 6.1.1.4'

loop_
_geom_angle_atom_site_label_1
_geom_angle_atom_site_label_2
_geom_angle_atom_site_label_3
_geom_angle
_geom_angle_site_symmetry_1
_geom_angle_site_symmetry_3
_geom_angle_publ_flag
O41 Zn1 O42 129.81(17) . 2_558 ?
O41 Zn1 O11 112.67(17) . . ?
O42 Zn1 O11 112.17(17) 2_558 . ?
O41 Zn1 O201 94.46(19) . . ?
O42 Zn1 O201 95.98(17) 2_558 . ?
O11 Zn1 O201 103.56(18) . . ?
O41 Zn1 C13 105.91(17) . . ?
O42 Zn1 C13 102.45(17) 2_558 . ?
O11 Zn1 C13 28.80(18) . . ?
O201 Zn1 C13 132.3(2) . . ?
O22 Zn2 O21 111.93(18) 2_557 1_665 ?
O22 Zn2 O51 115.21(16) 2_557 . ?
O21 Zn2 O51 116.18(16) 1_665 . ?
O22 Zn2 O301 102.04(19) 2_557 . ?
O21 Zn2 O301 106.83(19) 1_665 . ?
O51 Zn2 O301 102.72(19) . . ?
O22 Zn2 C50 107.17(17) 2_557 . ?
O21 Zn2 C50 96.98(18) 1_665 . ?
O51 Zn2 C50 29.48(18) . . ?
O301 Zn2 C50 131.6(2) . . ?
C13 O11 Zn1 102.4(4) . . ?
O12 C13 O11 121.9(5) . . ?
O12 C13 C14 119.5(6) . . ?
O11 C13 C14 118.5(5) . . ?
O12 C13 Zn1 73.2(3) . . ?
O11 C13 Zn1 48.7(3) . . ?
C14 C13 Zn1 167.1(5) . . ?
C15 C14 C19 120.4(5) . . ?
C15 C14 C13 120.2(5) . . ?
C19 C14 C13 119.1(5) . . ?
C16 C15 C14 118.8(5) . . ?
C16 C15 C23 118.3(5) . . ?
C14 C15 C23 122.9(5) . . ?
C17 C16 C15 121.8(5) . . ?
C16 C17 C18 119.2(5) . . ?
C16 C17 C20 121.1(5) . . ?
C18 C17 C20 119.7(5) . . ?
C17 C18 C19 121.3(5) . . ?
C18 C19 C14 118.4(5) . . ?
C18 C19 C31 118.8(5) . . ?
C14 C19 C31 122.8(5) . . ?
O21 C20 O22 123.2(5) . . ?
O21 C20 C17 117.4(5) . . ?
O22 C20 C17 119.3(5) . . ?
C20 O21 Zn2 118.0(4) . 1_445 ?
C20 O22 Zn2 134.2(4) . 2_557 ?
C24 C23 C28 120.0 . . ?
C24 C23 C15 119.1(4) . . ?
C28 C23 C15 120.9(4) . . ?
C23 C24 C25 120.0 . . ?
C26 C25 C24 120.0 . . ?
C25 C26 C27 120.0 . . ?
C26 C27 C28 120.0 . . ?
C27 C28 C23 120.0 . . ?
C32 C31 C36 120.0 . . ?
C32 C31 C19 118.9(4) . . ?
C36 C31 C19 121.0(4) . . ?
C33 C32 C31 120.0 . . ?
C32 C33 C34 120.0 . . ?
C35 C34 C33 120.0 . . ?
C36 C35 C34 120.0 . . ?
C35 C36 C31 120.0 . . ?
C43 O41 Zn1 129.2(4) . . ?
C43 O42 Zn1 131.5(4) . 2_558 ?
O41 C43 O42 125.7(5) . . ?
O41 C43 C44 117.9(5) . . ?
O42 C43 C44 116.4(5) . . ?
C49 C44 C45 119.1(5) . . ?
C49 C44 C43 120.7(5) . . ?
C45 C44 C43 120.2(5) . . ?
C46 C45 C44 121.1(5) . . ?
C45 C46 C47 118.8(5) . . ?
C45 C46 C61 119.3(5) . . ?
C47 C46 C61 121.9(4) . . ?
C48 C47 C46 120.9(5) . . ?
C48 C47 C50 119.4(5) . . ?
C46 C47 C50 119.5(4) . . ?
C49 C48 C47 118.4(5) . . ?
C49 C48 C53 120.9(4) . . ?
C47 C48 C53 120.6(4) . . ?
C44 C49 C48 121.6(5) . . ?
O52 C50 O51 124.1(5) . . ?
O52 C50 C47 119.2(5) . . ?
O51 C50 C47 116.7(5) . . ?
O52 C50 Zn2 75.5(3) . . ?
O51 C50 Zn2 49.3(3) . . ?
C47 C50 Zn2 162.2(4) . . ?
C50 O51 Zn2 101.2(4) . . ?
C54 C53 C58 120.0 . . ?
C54 C53 C48 120.5(3) . . ?
C58 C53 C48 119.4(3) . . ?
C53 C54 C55 120.0 . . ?
C56 C55 C54 120.0 . . ?
C57 C56 C55 120.0 . . ?
C56 C57 C58 120.0 . . ?
C57 C58 C53 120.0 . . ?
C62 C61 C66 120.0 . . ?
C62 C61 C46 119.3(3) . . ?
C66 C61 C46 120.6(3) . . ?
C61 C62 C63 120.0 . . ?
C62 C63 C64 120.0 . . ?
C65 C64 C63 120.0 . . ?
C64 C65 C66 120.0 . . ?
C65 C66 C61 120.0 . . ?
C202 O201 Zn1 128.6(6) . . ?
C203 C202 O201 117.6(13) . . ?
C302 O301 Zn2 122.1(7) . . ?
C303 C302 O301 108.2(12) . . ?
O401 C402 C403 99.9(14) . . ?
O501 C502 C503 98.2(13) . . ?
O601 C602 C603 105(2) . . ?

loop_
_geom_bond_atom_site_label_1
_geom_bond_atom_site_label_2
_geom_bond_distance
_geom_bond_site_symmetry_2
_geom_bond_publ_flag
Zn1 O41 1.926(4) . ?
Zn1 O42 1.936(4) 2_558 ?
Zn1 O11 1.973(4) . ?
Zn1 O201 2.008(4) . ?
Zn1 C13 2.563(6) . ?
Zn2 O22 1.943(4) 2_557 ?
Zn2 O21 1.953(4) 1_665 ?
Zn2 O51 1.958(4) . ?
Zn2 O301 1.980(5) . ?
Zn2 C50 2.534(5) . ?
O11 C13 1.265(7) . ?
O12 C13 1.242(7) . ?
C13 C14 1.508(8) . ?
C14 C15 1.404(8) . ?
C14 C19 1.407(8) . ?
C15 C16 1.386(8) . ?
C15 C23 1.498(7) . ?
C16 C17 1.378(7) . ?
C17 C18 1.382(7) . ?
C17 C20 1.486(8) . ?
C18 C19 1.402(8) . ?
C19 C31 1.495(6) . ?
C20 O21 1.256(7) . ?
C20 O22 1.261(6) . ?
O21 Zn2 1.953(4) 1_445 ?
O22 Zn2 1.943(4) 2_557 ?
C23 C24 1.3900 . ?
C23 C28 1.3900 . ?
C24 C25 1.3900 . ?
C25 C26 1.3900 . ?
C26 C27 1.3900 . ?
C27 C28 1.3900 . ?
C31 C32 1.3900 . ?
C31 C36 1.3900 . ?
C32 C33 1.3900 . ?
C33 C34 1.3900 . ?
C34 C35 1.3900 . ?
C35 C36 1.3900 . ?
O41 C43 1.258(7) . ?
O42 C43 1.269(6) . ?
O42 Zn1 1.936(4) 2_558 ?
C43 C44 1.488(7) . ?
C44 C49 1.386(7) . ?
C44 C45 1.391(7) . ?
C45 C46 1.385(7) . ?
C46 C47 1.406(7) . ?
C46 C61 1.505(6) . ?
C47 C48 1.396(7) . ?
C47 C50 1.519(7) . ?
C48 C49 1.390(7) . ?
C48 C53 1.487(6) . ?
C50 O52 1.218(7) . ?
C50 O51 1.271(7) . ?
C53 C54 1.3900 . ?
C53 C58 1.3900 . ?
C54 C55 1.3900 . ?
C55 C56 1.3900 . ?
C56 C57 1.3900 . ?
C57 C58 1.3900 . ?
C61 C62 1.3900 . ?
C61 C66 1.3900 . ?
C62 C63 1.3900 . ?
C63 C64 1.3900 . ?
C64 C65 1.3900 . ?
C65 C66 1.3900 . ?
O201 C202 1.382(11) . ?
C202 C203 1.325(14) . ?
O301 C302 1.484(12) . ?
C302 C303 1.338(14) . ?
O401 C402 1.388(14) . ?
C402 C403 1.469(15) . ?
O501 C502 1.315(13) . ?
C502 C503 1.460(16) . ?
O601 C602 1.40(2) . ?
C602 C603 1.52(2) . ?

loop_
_geom_hbond_atom_site_label_D
_geom_hbond_atom_site_label_H
_geom_hbond_atom_site_label_A
_geom_hbond_distance_DH
_geom_hbond_distance_HA
_geom_hbond_distance_DA
_geom_hbond_angle_DHA
_geom_hbond_site_symmetry_A
O201 H20A O401 0.82 1.80 2.604(10) 168.7 .
O301 H30A O601 0.82 1.76 2.580(13) 176.2 .
O301 H30A O501 0.82 1.88 2.635(11) 152.2 .
O401 H40A O12 0.82 1.88 2.698(9) 176.0 2_558
O501 H50A O52 0.82 2.04 2.794(11) 152.7 2_667
O601 H60A O301 0.82 2.10 2.580(13) 117.4 .
